data_1569953
loop_
_publ_author_name
'Jiao, Jianmin'
'Li, Heng'
'Xie, Wang'
'Zhao, Yue'
'Lin, Chen'
'Jiang, Juli'
'Wang, Leyong'

_publ_section_title
;
 Host-guest system of a phosphorylated macrocycle assisting structure
 determination of oily molecules in single-crystal form.
;
_journal_issue 41
_journal_name_full 'Chemical science'
_journal_page_first 11402
_journal_page_last 11409
_journal_paper_doi 10.1039/d3sc02995f
_journal_volume 14
_journal_year 2023
_chemical_formula_moiety 'C45 H39 O9 P3, C8 H16 O4'
_chemical_formula_sum 'C53 H55 O13 P3'
_chemical_formula_weight 992.88
_space_group_crystal_system monoclinic
_space_group_IT_number 11
_space_group_name_Hall '-P 2yb'
_space_group_name_H-M_alt 'P 1 21/m 1'
_atom_sites_solution_hydrogens geom
_atom_sites_solution_primary dual
_audit_creation_date 2023-02-06
_audit_creation_method
;
Olex2 1.3
(compiled 2020.02.04 svn.rd84adfe8 for OlexSys, GUI svn.r6032)
;
_audit_update_record
;
2023-03-27 deposited with the CCDC.	2023-09-25 downloaded from the CCDC.
;
_cell_angle_alpha 90
_cell_angle_beta 119.957(2)
_cell_angle_gamma 90
_cell_formula_units_Z 2
_cell_length_a 17.3052(12)
_cell_length_b 9.0255(10)
_cell_length_c 17.3209(18)
_cell_measurement_reflns_used 6555
_cell_measurement_temperature 193.0
_cell_measurement_theta_max 25.898
_cell_measurement_theta_min 2.632
_cell_volume 2343.9(4)
_computing_cell_refinement 'SAINT V8.40B (?, 2016)'
_computing_data_reduction 'SAINT V8.40B (?, 2016)'
_computing_molecular_graphics 'Olex2 1.3 (Dolomanov et al., 2009)'
_computing_publication_material 'Olex2 1.3 (Dolomanov et al., 2009)'
_computing_structure_refinement 'SHELXL 2014/7 (Sheldrick, 2015)'
_computing_structure_solution 'SHELXT 2018/2 (Sheldrick, 2018)'
_diffrn_ambient_temperature 193.0
_diffrn_measured_fraction_theta_full 0.993
_diffrn_measured_fraction_theta_max 0.993
_diffrn_measurement_device_type 'CCD area detector'
_diffrn_measurement_method 'phi and omega scans'
_diffrn_radiation_monochromator graphite
_diffrn_radiation_type MoK\a
_diffrn_radiation_wavelength 0.71073
_diffrn_reflns_av_R_equivalents 0.2030
_diffrn_reflns_av_unetI/netI 0.0766
_diffrn_reflns_Laue_measured_fraction_full 0.993
_diffrn_reflns_Laue_measured_fraction_max 0.993
_diffrn_reflns_limit_h_max 22
_diffrn_reflns_limit_h_min -20
_diffrn_reflns_limit_k_max 11
_diffrn_reflns_limit_k_min -11
_diffrn_reflns_limit_l_max 22
_diffrn_reflns_limit_l_min -22
_diffrn_reflns_number 104871
_diffrn_reflns_point_group_measured_fraction_full 0.993
_diffrn_reflns_point_group_measured_fraction_max 0.993
_diffrn_reflns_theta_full 25.242
_diffrn_reflns_theta_max 27.498
_diffrn_reflns_theta_min 2.351
_diffrn_source_current 1.4
_diffrn_source_power 0.07
_diffrn_source_voltage 50.0
_exptl_absorpt_coefficient_mu 0.196
_exptl_absorpt_correction_T_max 0.7456
_exptl_absorpt_correction_T_min 0.5515
_exptl_absorpt_correction_type none
_exptl_absorpt_process_details
;
SADABS-2016/2 (Bruker,2016/2) was used for absorption correction.
wR2(int) was 0.1752 before and 0.1172 after correction.
The Ratio of minimum to maximum transmission is 0.7397.
The \l/2 correction factor is Not present.
;
_exptl_crystal_density_diffrn 1.407
_exptl_crystal_description plate
_exptl_crystal_F_000 1044
_exptl_crystal_size_max 0.2
_exptl_crystal_size_mid 0.18
_exptl_crystal_size_min 0.1
_refine_diff_density_max 0.377
_refine_diff_density_min -0.343
_refine_diff_density_rms 0.062
_refine_ls_extinction_method none
_refine_ls_goodness_of_fit_ref 1.048
_refine_ls_hydrogen_treatment constr
_refine_ls_matrix_type full
_refine_ls_number_parameters 557
_refine_ls_number_reflns 5706
_refine_ls_number_restraints 545
_refine_ls_restrained_S_all 1.174
_refine_ls_R_factor_all 0.1391
_refine_ls_R_factor_gt 0.0848
_refine_ls_shift/su_max 0.000
_refine_ls_shift/su_mean 0.000
_refine_ls_structure_factor_coef Fsqd
_refine_ls_weighting_details 'w=1/[\s^2^(Fo^2^)+(0.0898P)^2^+3.6215P] where P=(Fo^2^+2Fc^2^)/3'
_refine_ls_weighting_scheme calc
_refine_ls_wR_factor_gt 0.2114
_refine_ls_wR_factor_ref 0.2581
_reflns_Friedel_coverage 0.000
_reflns_number_gt 3231
_reflns_number_total 5706
_reflns_threshold_expression 'I > 2\s(I)'
_cod_data_source_file d3sc02995f2.cif
_cod_data_source_block 1a_CCDC1
_cod_depositor_comments 'Adding full bibliography for 1569950--1569976.cif.'
_cod_database_code 1569953
_shelx_shelxl_version_number 2014/7
_shelx_space_group_comment
;
The symmetry employed for this shelxl refinement is uniquely defined
by the following loop, which should always be used as a source of
symmetry information in preference to the above space-group names.
They are only intended as comments.
;
_shelx_estimated_absorpt_t_max 0.981
_shelx_estimated_absorpt_t_min 0.962
_olex2_refinement_description
;
1. Fixed Uiso
 At 1.2 times of:
  All C(H) groups, All C(H,H) groups
 At 1.5 times of:
  All C(H,H,H) groups
2. Restrained distances
 C2-C005
 1.55 with sigma of 0.02
 C9-C14 = C12-C10 = C9_$1-C14_$1 = C12_$1-C10_$1
 1.5 with sigma of 0.02
 C9A-C14A = C12A_$1-C10A_$1 = C9A_$1-C14A_$1 = C12A-C10A
 1.5 with sigma of 0.02
 C12A-C10A \\sim C9A-C14A \\sim C12A_$1-C10A_$1 \\sim C9A_$1-C14A_$1
 with sigma of 0.02
 P002-O00I \\sim P002-O00J \\sim P003-O00K \\sim P003-O00H \\sim P001-O00L
\\sim P001-O00B
 with sigma of 0.02
 C10A-O5A \\sim C14A_$1-O6A_$1 \\sim C10A_$1-O5A_$1 \\sim C14A-O6A
 with sigma of 0.02
 C2-C005 \\sim C7-C007 \\sim C6-C006 \\sim C3-C008 \\sim C11-C004 \\sim C8-C009
 with sigma of 0.02
 O5A_$1-C14A \\sim O5A_$1-C12A_$1 \\sim O6A_$1-C9A_$1 \\sim O6A_$1-C10A_$1
\\sim O5A-C14A_$1 ~
 O5A-C12A \\sim O6A-C10A \\sim O6A-C9A
 with sigma of 0.02
 O6-C9 \\sim O6-C10 \\sim O5-C12 \\sim O5-C14_$1 \\sim O6_$1-C9_$1 \\sim
O6_$1-C10_$1 \\sim O5_$1-
 C12_$1 \\sim O5_$1-C14
 with sigma of 0.02
 O00I-C011 \\sim O00J-C00X \\sim O00B-C00U \\sim O00L-C012 \\sim O00H-C00W
\\sim O00K-C017
 with sigma of 0.02
 C12A-C14A_$1 \\sim C9A_$1-C10A_$1 \\sim C12A_$1-C14A \\sim C9A-C10A
 with sigma of 0.02
 C14-C12_$1 \\sim C10_$1-C9_$1 \\sim C14_$1-C12 \\sim C10-C9
 with sigma of 0.02
 C9-O5_$1 \\sim C12_$1-O6_$1 \\sim C9_$1-O5 \\sim C12-O6
 with sigma of 0.02
 P003-C00G \\sim P002-C00C \\sim P001-C00F
 with sigma of 0.02
3. Uiso/Uaniso restraints and constraints
C14A \\sim C14A \\sim C9A \\sim O5A \\sim O6A \\sim C12A \\sim C10A \\sim C10A
\\sim C12A \\sim O6A \\sim O5A \\sim C9A: within 2A with sigma of 0.02 and
sigma for terminal atoms of 0.04 within 2A
O5 \\sim C9 \\sim O6 \\sim C14 \\sim C10 \\sim O5 \\sim C12 \\sim C12 \\sim C10
\\sim C14 \\sim O6 \\sim C9: within 2A with sigma of 0.02 and sigma for
terminal atoms of 0.04 within 2A
Uanis(C01B) \\sim Ueq, Uanis(P001) \\sim Ueq, Uanis(O00B) \\sim Ueq,
Uanis(C00F) \\sim Ueq, Uanis(O00L) \\sim Ueq, Uanis(O2) \\sim Ueq, Uanis(C00U)
\\sim Ueq, Uanis(C019) \\sim Ueq, Uanis(C1) \\sim Ueq, Uanis(C012) \\sim Ueq,
Uanis(C006) \\sim Ueq, Uanis(C00S) \\sim Ueq, Uanis(C01D) \\sim Ueq,
Uanis(C00E) \\sim Ueq, Uanis(C00Z) \\sim Ueq, Uanis(C007) \\sim Ueq,
Uanis(C008) \\sim Ueq, Uanis(C6) \\sim Ueq, Uanis(C00V) \\sim Ueq, Uanis(C010)
\\sim Ueq, Uanis(C00T) \\sim Ueq, Uanis(C00R) \\sim Ueq, Uanis(C005) \\sim Ueq,
Uanis(C7) \\sim Ueq, Uanis(C00X) \\sim Ueq, Uanis(C3) \\sim Ueq, Uanis(C015)
\\sim Ueq, Uanis(C00W) \\sim Ueq, Uanis(C00Y) \\sim Ueq, Uanis(C2) \\sim Ueq,
Uanis(O00J) \\sim Ueq, Uanis(C00Q) \\sim Ueq, Uanis(O00H) \\sim Ueq,
Uanis(C014) \\sim Ueq, Uanis(P002) \\sim Ueq, Uanis(C011) \\sim Ueq,
Uanis(P003) \\sim Ueq, Uanis(C017) \\sim Ueq, Uanis(C00C) \\sim Ueq,
Uanis(O00I) \\sim Ueq, Uanis(O1) \\sim Ueq, Uanis(C004) \\sim Ueq, Uanis(C00G)
\\sim Ueq, Uanis(O00K) \\sim Ueq, Uanis(O3) \\sim Ueq, Uanis(C009) \\sim Ueq,
Uanis(C4) \\sim Ueq, Uanis(C018) \\sim Ueq, Uanis(C11) \\sim Ueq, Uanis(C01A)
\\sim Ueq, Uanis(C5) \\sim Ueq, Uanis(C8) \\sim Ueq, Uanis(C00A) \\sim Ueq,
Uanis(C01C) \\sim Ueq, Uanis(C00D) \\sim Ueq, Uanis(C016) \\sim Ueq,
Uanis(C013) \\sim Ueq: with sigma of 0.01 and sigma for terminal atoms of 0.02
4. Others
 Sof(C14A)=Sof(H14C)=Sof(H14D)=Sof(C9A)=Sof(H9AA)=Sof(H9AB)=Sof(O6A)=Sof(C10A)=
 Sof(H10C)=Sof(H10D)=Sof(C12A)=Sof(H12C)=Sof(H12D)=Sof(O5A)=1-FVAR(1)
 Sof(C9)=Sof(H9A)=Sof(H9B)=Sof(C10)=Sof(H10A)=Sof(H10B)=Sof(O5)=Sof(C12)=
 Sof(H12A)=Sof(H12B)=Sof(O6)=Sof(C14)=Sof(H14A)=Sof(H14B)=FVAR(1)
 Fixed Sof: P001(0.5) P002(0.5) P003(0.5) C009(0.5) C004(0.5) C011(0.5)
 C00Q(0.5) C014(0.5) C017(0.5) C00A(0.5) H00A(0.5) C016(0.5) H016(0.5)
 C01C(0.5) H01C(0.5) C018(0.5) H018(0.5) C00C(0.5) C4(0.5) H4(0.5) O00B(0.5)
 C00D(0.5) H00D(0.5) C013(0.5) H013(0.5) C01B(0.5) H01B(0.5) C01A(0.5)
 H01A(0.5) C00G(0.5) C5(0.5) H5(0.5) C00E(0.5) H00E(0.5) C00T(0.5) H00T(0.5)
 C01D(0.5) H01D(0.5) C019(0.5) H019(0.5) C00F(0.5) C1(0.5) H1(0.5) O00H(0.5)
 O00I(0.5) O00J(0.5) O00K(0.5) O00L(0.5) C00R(0.5) C00Z(0.5) C012(0.5)
 C007(0.5) C005(0.5) C00W(0.5) C00X(0.5) C008(0.5) C006(0.5) C00U(0.5)
 C00S(0.5) C00V(0.5) C00Y(0.5) H00B(0.5) H00C(0.5) C010(0.5) H01E(0.5)
 H01F(0.5) C015(0.5) H01G(0.5) H01H(0.5) C11(0.5) H11A(0.5) H11B(0.5) H11C(0.5)
 C6(0.5) H6A(0.5) H6B(0.5) H6C(0.5) C2(0.5) H2A(0.5) H2B(0.5) H2C(0.5) C3(0.5)
 H3A(0.5) H3B(0.5) H3C(0.5) C7(0.5) H7A(0.5) H7B(0.5) H7C(0.5) C8(0.5) H8A(0.5)
 H8B(0.5) H8C(0.5) O2(0.5) O1(0.5) O3(0.5)
5.a Secondary CH2 refined with riding coordinates:
 C00Y(H00B,H00C), C010(H01E,H01F), C015(H01G,H01H), C9(H9A,H9B), C10(H10A,
 H10B), C12(H12A,H12B), C14(H14A,H14B), C14A(H14C,H14D), C9A(H9AA,H9AB),
 C10A(H10C,H10D), C12A(H12C,H12D)
5.b Aromatic/amide H refined with riding coordinates:
 C00A(H00A), C016(H016), C01C(H01C), C018(H018), C4(H4), C00D(H00D),
 C013(H013), C01B(H01B), C01A(H01A), C5(H5), C00E(H00E), C00T(H00T), C01D(H01D),
  C019(H019), C1(H1)
5.c Fitted hexagon refined as free rotating group:
 C009(C004,C011,C00Q,C014,C017), C00A(C016,C01C,C018,C00C,C4), C00D(C013,C01B,
 C01A,C00G,C5), C00E(C00T,C01D,C019,C00F,C1), C00R(C00Z,C012,C007,C005,C00W),
 C00X(C008,C006,C00U,C00S,C00V)
5.d Idealised Me refined as rotating group:
 C11(H11A,H11B,H11C), C6(H6A,H6B,H6C), C2(H2A,H2B,H2C), C3(H3A,H3B,H3C),
 C7(H7A,H7B,H7C), C8(H8A,H8B,H8C)
;
_olex2_submission_special_instructions 'No special instructions were received'

loop_
_space_group_symop_operation_xyz
'x, y, z'
'-x, y+1/2, -z'
'-x, -y, -z'
'x, -y-1/2, z'

loop_
_atom_site_label
_atom_site_type_symbol
_atom_site_fract_x
_atom_site_fract_y
_atom_site_fract_z
_atom_site_U_iso_or_equiv
_atom_site_adp_type
_atom_site_occupancy
_atom_site_site_symmetry_order
_atom_site_calc_flag
_atom_site_refinement_flags_posn
_atom_site_refinement_flags_adp
_atom_site_refinement_flags_occupancy
_atom_site_disorder_assembly
_atom_site_disorder_group
P001 P 0.93963(11) 0.7773(10) 0.04371(10) 0.050(2) Uani 0.5 1 d D U P A -1
P002 P 0.45627(11) 0.7773(10) -0.10408(10) 0.051(2) Uani 0.5 1 d D U P A -1
P003 P 0.60415(10) 0.7776(9) -0.43954(11) 0.050(2) Uani 0.5 1 d D U P A -1
C009 C 0.4296(2) 0.7843(6) -0.3910(2) 0.045(3) Uani 0.5 1 d DG U P A -1
C004 C 0.4021(2) 0.7841(6) -0.3281(2) 0.044(2) Uani 0.5 1 d DG U P A -1
C011 C 0.4530(2) 0.8555(7) -0.2469(2) 0.060(2) Uani 0.5 1 d DG U P A -1
C00Q C 0.5315(3) 0.9271(6) -0.2286(2) 0.057(2) Uani 0.5 1 d G U P A -1
C014 C 0.5590(2) 0.9273(6) -0.2914(3) 0.0559(19) Uani 0.5 1 d G U P A -1
C017 C 0.5081(2) 0.8559(7) -0.3726(2) 0.058(2) Uani 0.5 1 d DG U P A -1
C00A C 0.2220(2) 0.7815(7) -0.1071(3) 0.063(3) Uani 0.5 1 d G U P A -1
H00A H 0.1686 0.8370 -0.1396 0.076 Uiso 0.5 1 calc R U P A -1
C016 C 0.2303(3) 0.6810(7) -0.0426(4) 0.075(3) Uani 0.5 1 d G U P A -1
H016 H 0.1826 0.6679 -0.0309 0.090 Uiso 0.5 1 calc R U P A -1
C01C C 0.3084(4) 0.5997(7) 0.0049(3) 0.080(3) Uani 0.5 1 d G U P A -1
H01C H 0.3141 0.5310 0.0491 0.096 Uiso 0.5 1 calc R U P A -1
C018 C 0.3782(3) 0.6188(7) -0.0121(3) 0.075(3) Uani 0.5 1 d G U P A -1
H018 H 0.4316 0.5633 0.0204 0.090 Uiso 0.5 1 calc R U P A -1
C00C C 0.3699(2) 0.7193(8) -0.0766(3) 0.058(3) Uani 0.5 1 d DG U P A -1
C4 C 0.2918(3) 0.8006(6) -0.1241(3) 0.062(3) Uani 0.5 1 d G U P A -1
H4 H 0.2861 0.8693 -0.1682 0.075 Uiso 0.5 1 calc R U P A -1
O00B O 0.8906(3) 0.8660(7) 0.0812(3) 0.0626(15) Uani 0.5 1 d D U P A -1
C00D C 0.6073(3) 0.7815(7) -0.6709(3) 0.064(3) Uani 0.5 1 d G U P A -1
H00D H 0.6398 0.8372 -0.6917 0.076 Uiso 0.5 1 calc R U P A -1
C013 C 0.5427(4) 0.6811(7) -0.7271(2) 0.076(3) Uani 0.5 1 d G U P A -1
H013 H 0.5312 0.6680 -0.7864 0.092 Uiso 0.5 1 calc R U P A -1
C01B C 0.4951(3) 0.5996(7) -0.6967(3) 0.081(3) Uani 0.5 1 d G U P A -1
H01B H 0.4510 0.5310 -0.7351 0.097 Uiso 0.5 1 calc R U P A -1
C01A C 0.5120(3) 0.6187(7) -0.6100(3) 0.075(3) Uani 0.5 1 d G U P A -1
H01A H 0.4794 0.5630 -0.5891 0.090 Uiso 0.5 1 calc R U P A -1
C00G C 0.5765(3) 0.7192(8) -0.5537(2) 0.058(3) Uani 0.5 1 d DG U P A -1
C5 C 0.6241(3) 0.8006(6) -0.5842(3) 0.063(3) Uani 0.5 1 d G U P A -1
H5 H 0.6682 0.8693 -0.5457 0.075 Uiso 0.5 1 calc R U P A -1
C00E C 1.1713(3) 0.7813(7) 0.2781(2) 0.064(3) Uani 0.5 1 d G U P A -1
H00E H 1.1924 0.8366 0.3316 0.077 Uiso 0.5 1 calc R U P A -1
C00T C 1.2273(2) 0.6805(7) 0.2695(3) 0.074(3) Uani 0.5 1 d G U P A -1
H00T H 1.2866 0.6670 0.3170 0.089 Uiso 0.5 1 calc R U P A -1
C01D C 1.1965(3) 0.5995(7) 0.1913(4) 0.079(3) Uani 0.5 1 d G U P A -1
H01D H 1.2347 0.5307 0.1854 0.095 Uiso 0.5 1 calc R U P A -1
C019 C 1.1097(3) 0.6193(7) 0.1217(3) 0.074(2) Uani 0.5 1 d G U P A -1
H019 H 1.0886 0.5639 0.0683 0.089 Uiso 0.5 1 calc R U P A -1
C00F C 1.0537(2) 0.7200(8) 0.1303(2) 0.058(3) Uani 0.5 1 d DG U P A -1
C1 C 1.0845(3) 0.8010(6) 0.2085(3) 0.062(3) Uani 0.5 1 d G U P A -1
H1 H 1.0463 0.8699 0.2144 0.074 Uiso 0.5 1 calc R U P A -1
O00H O 0.6908(3) 0.8658(7) -0.3905(3) 0.0624(15) Uani 0.5 1 d D U P A -1
O00I O 0.4189(3) 0.8660(7) -0.1908(3) 0.0632(15) Uani 0.5 1 d D U P A -1
O00J O 0.5324(3) 0.8637(8) -0.0281(3) 0.0652(15) Uani 0.5 1 d D U P A -1
O00K O 0.5282(3) 0.8638(8) -0.4396(3) 0.0654(15) Uani 0.5 1 d D U P A -1
O00L O 0.9396(3) 0.8632(7) -0.0321(3) 0.0641(15) Uani 0.5 1 d D U P A -1
C00R C 0.7283(2) 0.9279(6) -0.2402(2) 0.0559(19) Uani 0.5 1 d G U P A -1
C00Z C 0.7913(3) 0.9283(6) -0.1499(2) 0.056(2) Uani 0.5 1 d G U P A -1
C012 C 0.8725(2) 0.8567(7) -0.11964(17) 0.058(2) Uani 0.5 1 d DG U P A -1
C007 C 0.8908(2) 0.7846(6) -0.1797(2) 0.044(3) Uani 0.5 1 d DG U P A -1
C005 C 0.8278(2) 0.7842(6) -0.2700(2) 0.044(3) Uani 0.5 1 d DG U P A -1
C00W C 0.7466(2) 0.8559(7) -0.30026(17) 0.060(2) Uani 0.5 1 d DG U P A -1
C00X C 0.61940(17) 0.8557(7) -0.0080(2) 0.058(2) Uani 0.5 1 d DG U P A -1
C008 C 0.6795(2) 0.7841(6) 0.0703(2) 0.045(3) Uani 0.5 1 d DG U P A -1
C006 C 0.7699(2) 0.7840(6) 0.0978(2) 0.043(2) Uani 0.5 1 d DG U P A -1
C00U C 0.80028(17) 0.8556(7) 0.0469(2) 0.059(2) Uani 0.5 1 d DG U P A -1
C00S C 0.7402(2) 0.9272(6) -0.0314(2) 0.0552(19) Uani 0.5 1 d G U P A -1
C00V C 0.6498(2) 0.9273(6) -0.0589(2) 0.057(2) Uani 0.5 1 d G U P A -1
C00Y C 0.6403(4) 1.0176(10) -0.2792(4) 0.057(2) Uani 0.5 1 d . U P A -1
H00B H 0.6494 1.1024 -0.2393 0.068 Uiso 0.5 1 calc R U P A -1
H00C H 0.6266 1.0583 -0.3378 0.068 Uiso 0.5 1 calc R U P A -1
C010 C 0.7791(4) 1.0164(10) -0.0803(4) 0.058(2) Uani 0.5 1 d . U P A -1
H01E H 0.7392 1.1015 -0.1106 0.070 Uiso 0.5 1 calc R U P A -1
H01F H 0.8377 1.0567 -0.0354 0.070 Uiso 0.5 1 calc R U P A -1
C015 C 0.5805(4) 1.0156(10) -0.1400(4) 0.058(2) Uani 0.5 1 d . U P A -1
H01G H 0.6108 1.1013 -0.1490 0.070 Uiso 0.5 1 calc R U P A -1
H01H H 0.5354 1.0552 -0.1262 0.070 Uiso 0.5 1 calc R U P A -1
C11 C 0.3223(4) 0.6890(10) -0.3415(4) 0.072(3) Uani 0.5 1 d D U P A -1
H11A H 0.2785 0.6827 -0.4052 0.107 Uiso 0.5 1 calc R U P A -1
H11B H 0.2945 0.7346 -0.3100 0.107 Uiso 0.5 1 calc R U P A -1
H11C H 0.3432 0.5893 -0.3179 0.107 Uiso 0.5 1 calc R U P A -1
C6 C 0.8363(5) 0.6889(10) 0.1775(4) 0.073(4) Uani 0.5 1 d D U P A -1
H6A H 0.8413 0.5906 0.1563 0.110 Uiso 0.5 1 calc R U P A -1
H6B H 0.8150 0.6785 0.2201 0.110 Uiso 0.5 1 calc R U P A -1
H6C H 0.8949 0.7369 0.2069 0.110 Uiso 0.5 1 calc R U P A -1
C2 C 0.8413(5) 0.6880(10) -0.3364(4) 0.072(3) Uani 0.5 1 d D U P A -1
H2A H 0.9046 0.6876 -0.3190 0.108 Uiso 0.5 1 calc R U P A -1
H2B H 0.8061 0.7291 -0.3965 0.108 Uiso 0.5 1 calc R U P A -1
H2C H 0.8217 0.5864 -0.3356 0.108 Uiso 0.5 1 calc R U P A -1
C3 C 0.6427(4) 0.7055(10) 0.1255(4) 0.059(4) Uani 0.5 1 d D U P A -1
H3A H 0.6518 0.7694 0.1751 0.088 Uiso 0.5 1 calc R U P A -1
H3B H 0.6743 0.6117 0.1489 0.088 Uiso 0.5 1 calc R U P A -1
H3C H 0.5788 0.6861 0.0871 0.088 Uiso 0.5 1 calc R U P A -1
C7 C 0.9827(4) 0.7066(12) -0.1430(4) 0.063(4) Uani 0.5 1 d D U P A -1
H7A H 1.0239 0.7724 -0.1501 0.095 Uiso 0.5 1 calc R U P A -1
H7B H 0.9751 0.6147 -0.1761 0.095 Uiso 0.5 1 calc R U P A -1
H7C H 1.0071 0.6837 -0.0797 0.095 Uiso 0.5 1 calc R U P A -1
C8 C 0.3750(4) 0.7062(11) -0.4823(4) 0.063(4) Uani 0.5 1 d D U P A -1
H8A H 0.3563 0.6081 -0.4735 0.094 Uiso 0.5 1 calc R U P A -1
H8B H 0.4119 0.6954 -0.5102 0.094 Uiso 0.5 1 calc R U P A -1
H8C H 0.3221 0.7657 -0.5209 0.094 Uiso 0.5 1 calc R U P A -1
O2 O 0.8999(4) 0.6153(9) 0.0165(4) 0.081(2) Uani 0.5 1 d . U P A -1
O1 O 0.4838(4) 0.6159(9) -0.1164(4) 0.079(2) Uani 0.5 1 d . U P A -1
O3 O 0.6159(4) 0.6145(9) -0.4003(4) 0.081(2) Uani 0.5 1 d . U P A -1
C9 C 0.1153(15) 0.968(4) -0.5443(13) 0.238(10) Uani 0.547(14) 1 d D U P B 1
H9A H 0.1276 0.8655 -0.5209 0.286 Uiso 0.547(14) 1 calc R U P B 1
H9B H 0.1560 0.9855 -0.5681 0.286 Uiso 0.547(14) 1 calc R U P B 1
C10 C 0.1415(15) 1.060(3) -0.3953(14) 0.226(9) Uani 0.547(14) 1 d D U P B 1
H10A H 0.0963 1.1381 -0.4081 0.271 Uiso 0.547(14) 1 calc R U P B 1
H10B H 0.1990 1.1025 -0.3491 0.271 Uiso 0.547(14) 1 calc R U P B 1
O5 O 0.0472(11) 0.953(3) -0.3395(18) 0.307(13) Uani 0.547(14) 1 d D U P B 1
C12 C 0.1209(11) 0.943(3) -0.3480(12) 0.222(9) Uani 0.547(14) 1 d D U P B 1
H12A H 0.1167 0.8478 -0.3786 0.266 Uiso 0.547(14) 1 calc R U P B 1
H12B H 0.1731 0.9346 -0.2872 0.266 Uiso 0.547(14) 1 calc R U P B 1
O6 O 0.1486(10) 1.054(3) -0.4704(12) 0.238(7) Uani 0.547(14) 1 d D U P B 1
C14 C 0.0278(12) 0.960(3) -0.6227(12) 0.204(9) Uani 0.547(14) 1 d D U P B 1
H14A H 0.0411 0.9464 -0.6716 0.245 Uiso 0.547(14) 1 calc R U P B 1
H14B H 0.0051 0.8625 -0.6163 0.245 Uiso 0.547(14) 1 calc R U P B 1
C14A C 0.0753(16) 1.076(3) -0.3903(12) 0.182(9) Uani 0.453(14) 1 d D U P B 2
H14C H 0.0927 1.1629 -0.3503 0.219 Uiso 0.453(14) 1 calc R U P B 2
H14D H 0.0368 1.1120 -0.4520 0.219 Uiso 0.453(14) 1 calc R U P B 2
C9A C 0.1574(17) 1.011(4) -0.3839(18) 0.227(12) Uani 0.453(14) 1 d D U P B 2
H9AA H 0.1935 1.0844 -0.3947 0.272 Uiso 0.453(14) 1 calc R U P B 2
H9AB H 0.1948 0.9576 -0.3273 0.272 Uiso 0.453(14) 1 calc R U P B 2
O6A O 0.1097(12) 0.919(3) -0.4545(13) 0.227(9) Uani 0.453(14) 1 d D U P B 2
C10A C 0.0996(19) 0.954(3) -0.5355(15) 0.200(9) Uani 0.453(14) 1 d D U P B 2
H10C H 0.0695 0.8726 -0.5785 0.240 Uiso 0.453(14) 1 calc R U P B 2
H10D H 0.1583 0.9723 -0.5305 0.240 Uiso 0.453(14) 1 calc R U P B 2
C12A C 0.0441(18) 1.091(3) -0.5650(17) 0.196(9) Uani 0.453(14) 1 d D U P B 2
H12C H 0.0319 1.1323 -0.5192 0.235 Uiso 0.453(14) 1 calc R U P B 2
H12D H 0.0680 1.1684 -0.5878 0.235 Uiso 0.453(14) 1 calc R U P B 2
O5A O -0.0261(18) 1.017(3) -0.6304(17) 0.256(11) Uani 0.453(14) 1 d D U P B 2

loop_
_atom_site_aniso_label
_atom_site_aniso_U_11
_atom_site_aniso_U_22
_atom_site_aniso_U_33
_atom_site_aniso_U_23
_atom_site_aniso_U_13
_atom_site_aniso_U_12
P001 0.0277(6) 0.096(7) 0.0281(6) -0.0017(12) 0.0152(5) -0.0027(13)
P002 0.0269(6) 0.098(7) 0.0274(6) -0.0017(12) 0.0134(5) 0.0017(12)
P003 0.0263(6) 0.094(6) 0.0287(6) 0.0036(12) 0.0140(5) 0.0030(12)
C009 0.026(2) 0.075(8) 0.030(2) 0.000(3) 0.0101(18) 0.002(3)
C004 0.026(2) 0.069(8) 0.032(2) -0.002(3) 0.0118(18) -0.001(3)
C011 0.027(3) 0.114(6) 0.035(3) -0.002(4) 0.013(2) 0.005(3)
C00Q 0.031(3) 0.107(6) 0.032(3) -0.002(3) 0.014(2) 0.006(3)
C014 0.032(3) 0.106(6) 0.032(3) 0.005(3) 0.018(2) 0.006(3)
C017 0.035(3) 0.113(6) 0.028(3) 0.003(3) 0.017(2) 0.007(4)
C00A 0.034(3) 0.101(8) 0.056(3) -0.006(4) 0.022(2) 0.006(4)
C016 0.048(4) 0.130(7) 0.058(4) -0.019(4) 0.035(3) -0.006(4)
C01C 0.067(5) 0.127(7) 0.058(4) 0.002(5) 0.041(4) 0.006(5)
C018 0.053(4) 0.128(7) 0.048(4) 0.002(4) 0.029(3) 0.013(4)
C00C 0.037(3) 0.106(8) 0.035(2) -0.002(4) 0.020(2) 0.003(4)
C4 0.038(3) 0.103(8) 0.047(3) -0.003(3) 0.023(3) 0.002(3)
O00B 0.025(2) 0.129(5) 0.029(2) -0.001(3) 0.0103(16) -0.004(3)
C00D 0.053(3) 0.101(8) 0.050(3) 0.013(4) 0.036(3) 0.010(4)
C013 0.062(4) 0.129(8) 0.045(4) 0.009(4) 0.032(3) 0.015(4)
C01B 0.060(4) 0.126(7) 0.048(4) -0.001(4) 0.020(3) -0.004(5)
C01A 0.047(4) 0.130(7) 0.048(4) 0.010(4) 0.024(3) -0.004(4)
C00G 0.036(3) 0.103(8) 0.035(2) 0.006(4) 0.018(2) 0.002(4)
C5 0.048(3) 0.105(8) 0.041(3) 0.004(3) 0.027(3) 0.000(3)
C00E 0.049(3) 0.102(8) 0.034(3) -0.003(4) 0.015(2) -0.011(4)
C00T 0.042(4) 0.127(7) 0.050(4) 0.005(4) 0.021(3) -0.011(4)
C01D 0.048(4) 0.125(7) 0.071(5) -0.003(5) 0.034(4) 0.000(4)
C019 0.048(4) 0.126(7) 0.055(4) -0.012(4) 0.031(3) -0.007(4)
C00F 0.031(2) 0.108(8) 0.035(2) -0.005(4) 0.017(2) -0.007(4)
C1 0.045(3) 0.102(8) 0.038(3) -0.003(3) 0.020(3) -0.005(3)
O00H 0.036(2) 0.125(4) 0.0271(19) 0.005(3) 0.0170(17) 0.001(3)
O00I 0.031(2) 0.130(5) 0.035(2) -0.001(3) 0.0213(18) 0.000(3)
O00J 0.031(2) 0.137(5) 0.035(2) -0.008(3) 0.0217(18) -0.002(3)
O00K 0.034(2) 0.138(5) 0.0261(19) 0.007(3) 0.0165(17) 0.009(3)
O00L 0.026(2) 0.133(5) 0.032(2) 0.003(3) 0.0131(16) -0.006(3)
C00R 0.030(3) 0.107(6) 0.034(3) 0.008(3) 0.018(2) 0.001(3)
C00Z 0.032(3) 0.107(6) 0.036(3) 0.004(3) 0.021(2) -0.003(3)
C012 0.026(3) 0.114(6) 0.032(3) 0.002(3) 0.013(2) -0.005(3)
C007 0.028(2) 0.075(8) 0.035(2) 0.004(3) 0.0197(19) -0.001(3)
C005 0.030(2) 0.072(8) 0.036(2) -0.001(3) 0.021(2) 0.000(3)
C00W 0.037(3) 0.112(6) 0.039(3) 0.007(4) 0.025(3) -0.001(4)
C00X 0.031(3) 0.114(6) 0.033(3) -0.006(3) 0.020(2) 0.001(3)
C008 0.038(2) 0.076(8) 0.028(2) -0.003(3) 0.0205(19) -0.004(3)
C006 0.034(2) 0.069(8) 0.026(2) 0.002(3) 0.0143(18) -0.001(3)
C00U 0.036(3) 0.113(6) 0.028(3) -0.011(3) 0.017(2) -0.011(4)
C00S 0.036(3) 0.103(6) 0.030(3) -0.005(3) 0.019(2) -0.006(3)
C00V 0.033(3) 0.107(6) 0.032(3) -0.005(3) 0.017(2) -0.001(3)
C00Y 0.041(3) 0.100(6) 0.034(3) 0.005(3) 0.021(2) 0.002(4)
C010 0.035(3) 0.103(6) 0.037(3) -0.003(3) 0.018(2) -0.005(3)
C015 0.036(3) 0.105(6) 0.038(3) -0.002(4) 0.022(3) 0.004(3)
C11 0.030(3) 0.141(11) 0.040(3) -0.008(4) 0.015(3) -0.007(3)
C6 0.040(3) 0.146(11) 0.033(3) 0.010(4) 0.017(3) -0.003(4)
C2 0.037(3) 0.145(11) 0.041(3) 0.006(4) 0.025(3) 0.012(4)
C3 0.041(3) 0.107(12) 0.032(3) 0.001(3) 0.021(2) -0.010(4)
C7 0.031(3) 0.120(13) 0.044(3) 0.009(4) 0.022(2) 0.009(4)
C8 0.032(3) 0.118(13) 0.031(3) -0.009(4) 0.010(2) -0.004(4)
O2 0.062(4) 0.133(6) 0.062(3) -0.011(4) 0.042(3) -0.015(4)
O1 0.060(3) 0.129(6) 0.043(3) -0.002(3) 0.021(3) 0.011(4)
O3 0.046(3) 0.129(6) 0.065(4) 0.011(4) 0.025(3) 0.000(3)
C9 0.148(14) 0.40(2) 0.189(15) 0.008(16) 0.101(12) 0.003(16)
C10 0.104(10) 0.39(2) 0.166(15) 0.008(15) 0.056(10) 0.047(13)
O5 0.203(15) 0.45(3) 0.211(18) 0.029(17) 0.058(14) 0.029(18)
C12 0.069(8) 0.41(2) 0.151(13) 0.034(14) 0.032(9) 0.031(13)
O6 0.142(10) 0.41(2) 0.196(12) -0.015(13) 0.109(10) -0.004(11)
C14 0.151(13) 0.39(3) 0.102(11) 0.008(15) 0.084(10) 0.031(17)
C14A 0.180(17) 0.30(2) 0.078(9) -0.035(12) 0.073(11) -0.084(17)
C9A 0.173(17) 0.31(2) 0.139(14) -0.031(15) 0.033(14) -0.024(17)
O6A 0.137(12) 0.332(19) 0.197(14) -0.010(14) 0.073(11) 0.011(12)
C10A 0.157(15) 0.32(2) 0.189(15) 0.005(16) 0.134(13) -0.027(13)
C12A 0.178(17) 0.32(2) 0.162(15) 0.002(15) 0.139(13) -0.023(15)
O5A 0.30(2) 0.36(3) 0.139(16) -0.025(16) 0.130(17) -0.02(2)

loop_
_atom_type_symbol
_atom_type_description
_atom_type_scat_dispersion_real
_atom_type_scat_dispersion_imag
_atom_type_scat_source
C C 0.0033 0.0016 'International Tables Vol C Tables 4.2.6.8 and 6.1.1.4'
H H 0.0000 0.0000 'International Tables Vol C Tables 4.2.6.8 and 6.1.1.4'
O O 0.0106 0.0060 'International Tables Vol C Tables 4.2.6.8 and 6.1.1.4'
P P 0.1023 0.0942 'International Tables Vol C Tables 4.2.6.8 and 6.1.1.4'

loop_
_geom_angle_atom_site_label_1
_geom_angle_atom_site_label_2
_geom_angle_atom_site_label_3
_geom_angle
_geom_angle_site_symmetry_1
_geom_angle_site_symmetry_3
_geom_angle_publ_flag
O00B P001 C00F 113.2(2) . . ?
O00B P001 O2 111.1(4) . . ?
O00L P001 O00B 109.8(6) . . ?
O00L P001 C00F 112.3(3) . . ?
O00L P001 O2 113.5(4) . . ?
O2 P001 C00F 96.4(5) . . ?
O00I P002 C00C 113.5(2) . . ?
O00I P002 O00J 109.8(6) . . ?
O00I P002 O1 110.9(4) . . ?
O00J P002 C00C 112.4(3) . . ?
O00J P002 O1 113.4(4) . . ?
O1 P002 C00C 96.4(5) . . ?
O00H P003 C00G 113.5(2) . . ?
O00H P003 O3 111.4(4) . . ?
O00K P003 C00G 112.3(3) . . ?
O00K P003 O00H 109.9(6) . . ?
O00K P003 O3 113.4(4) . . ?
O3 P003 C00G 95.8(5) . . ?
C004 C009 C017 120.0 . . ?
C004 C009 C8 121.8(4) . . ?
C017 C009 C8 118.2(4) . . ?
C009 C004 C11 120.9(4) . . ?
C011 C004 C009 120.0 . . ?
C011 C004 C11 118.6(4) . . ?
C004 C011 C00Q 120.0 . . ?
O00I C011 C004 118.0(3) . . ?
O00I C011 C00Q 121.6(3) . . ?
C011 C00Q C014 120.0 . . ?
C011 C00Q C015 117.0(4) . . ?
C014 C00Q C015 122.8(4) . . ?
C00Q C014 C00Y 122.5(4) . . ?
C017 C014 C00Q 120.0 . . ?
C017 C014 C00Y 117.2(3) . . ?
C014 C017 C009 120.0 . . ?
O00K C017 C009 117.6(3) . . ?
O00K C017 C014 122.1(4) . . ?
C016 C00A H00A 120.0 . . ?
C016 C00A C4 120.0 . . ?
C4 C00A H00A 120.0 . . ?
C00A C016 H016 120.0 . . ?
C01C C016 C00A 120.0 . . ?
C01C C016 H016 120.0 . . ?
C016 C01C H01C 120.0 . . ?
C018 C01C C016 120.0 . . ?
C018 C01C H01C 120.0 . . ?
C01C C018 H018 120.0 . . ?
C01C C018 C00C 120.0 . . ?
C00C C018 H018 120.0 . . ?
C018 C00C P002 128.1(3) . . ?
C4 C00C P002 111.6(3) . . ?
C4 C00C C018 120.0 . . ?
C00A C4 H4 120.0 . . ?
C00C C4 C00A 120.0 . . ?
C00C C4 H4 120.0 . . ?
C00U O00B P001 122.4(4) . . ?
C013 C00D H00D 120.0 . . ?
C013 C00D C5 120.0 . . ?
C5 C00D H00D 120.0 . . ?
C00D C013 H013 120.0 . . ?
C01B C013 C00D 120.0 . . ?
C01B C013 H013 120.0 . . ?
C013 C01B H01B 120.0 . . ?
C013 C01B C01A 120.0 . . ?
C01A C01B H01B 120.0 . . ?
C01B C01A H01A 120.0 . . ?
C00G C01A C01B 120.0 . . ?
C00G C01A H01A 120.0 . . ?
C01A C00G P003 128.3(3) . . ?
C5 C00G P003 111.5(3) . . ?
C5 C00G C01A 120.0 . . ?
C00D C5 H5 120.0 . . ?
C00G C5 C00D 120.0 . . ?
C00G C5 H5 120.0 . . ?
C00T C00E H00E 120.0 . . ?
C00T C00E C1 120.0 . . ?
C1 C00E H00E 120.0 . . ?
C00E C00T H00T 120.0 . . ?
C00E C00T C01D 120.0 . . ?
C01D C00T H00T 120.0 . . ?
C00T C01D H01D 120.0 . . ?
C019 C01D C00T 120.0 . . ?
C019 C01D H01D 120.0 . . ?
C01D C019 H019 120.0 . . ?
C01D C019 C00F 120.0 . . ?
C00F C019 H019 120.0 . . ?
C019 C00F P001 127.7(3) . . ?
C019 C00F C1 120.0 . . ?
C1 C00F P001 112.1(3) . . ?
C00E C1 H1 120.0 . . ?
C00F C1 C00E 120.0 . . ?
C00F C1 H1 120.0 . . ?
C00W O00H P003 122.5(4) . . ?
C011 O00I P002 122.6(4) . . ?
C00X O00J P002 123.9(4) . . ?
C017 O00K P003 123.8(4) . . ?
C012 O00L P001 124.4(4) . . ?
C00Z C00R C00W 120.0 . . ?
C00Z C00R C00Y 122.4(4) . . ?
C00W C00R C00Y 117.3(3) . . ?
C00R C00Z C010 122.9(4) . . ?
C012 C00Z C00R 120.0 . . ?
C012 C00Z C010 116.9(4) . . ?
O00L C012 C00Z 122.3(4) . . ?
O00L C012 C007 117.6(3) . . ?
C00Z C012 C007 120.0 . . ?
C012 C007 C7 118.3(3) . . ?
C005 C007 C012 120.0 . . ?
C005 C007 C7 121.7(3) . . ?
C007 C005 C00W 120.0 . . ?
C007 C005 C2 120.9(4) . . ?
C00W C005 C2 118.7(4) . . ?
O00H C00W C00R 122.0(4) . . ?
O00H C00W C005 117.7(3) . . ?
C005 C00W C00R 120.0 . . ?
O00J C00X C008 117.6(3) . . ?
O00J C00X C00V 122.1(4) . . ?
C008 C00X C00V 120.0 . . ?
C00X C008 C006 120.0 . . ?
C00X C008 C3 118.4(3) . . ?
C006 C008 C3 121.6(3) . . ?
C008 C006 C00U 120.0 . . ?
C008 C006 C6 121.0(4) . . ?
C00U C006 C6 118.5(4) . . ?
O00B C00U C006 117.9(3) . . ?
O00B C00U C00S 121.7(3) . . ?
C00S C00U C006 120.0 . . ?
C00U C00S C00V 120.0 . . ?
C00U C00S C010 117.4(4) . . ?
C00V C00S C010 122.4(4) . . ?
C00X C00V C015 116.8(4) . . ?
C00S C00V C00X 120.0 . . ?
C00S C00V C015 123.0(4) . . ?
C014 C00Y C00R 114.4(6) . . ?
C014 C00Y H00B 108.7 . . ?
C014 C00Y H00C 108.7 . . ?
C00R C00Y H00B 108.7 . . ?
C00R C00Y H00C 108.7 . . ?
H00B C00Y H00C 107.6 . . ?
C00Z C010 C00S 115.3(6) . . ?
C00Z C010 H01E 108.5 . . ?
C00Z C010 H01F 108.5 . . ?
C00S C010 H01E 108.5 . . ?
C00S C010 H01F 108.5 . . ?
H01E C010 H01F 107.5 . . ?
C00Q C015 H01G 108.4 . . ?
C00Q C015 H01H 108.4 . . ?
C00V C015 C00Q 115.3(6) . . ?
C00V C015 H01G 108.4 . . ?
C00V C015 H01H 108.4 . . ?
H01G C015 H01H 107.5 . . ?
C004 C11 H11A 109.5 . . ?
C004 C11 H11B 109.5 . . ?
C004 C11 H11C 109.5 . . ?
H11A C11 H11B 109.5 . . ?
H11A C11 H11C 109.5 . . ?
H11B C11 H11C 109.5 . . ?
C006 C6 H6A 109.5 . . ?
C006 C6 H6B 109.5 . . ?
C006 C6 H6C 109.5 . . ?
H6A C6 H6B 109.5 . . ?
H6A C6 H6C 109.5 . . ?
H6B C6 H6C 109.5 . . ?
C005 C2 H2A 109.5 . . ?
C005 C2 H2B 109.5 . . ?
C005 C2 H2C 109.5 . . ?
H2A C2 H2B 109.5 . . ?
H2A C2 H2C 109.5 . . ?
H2B C2 H2C 109.5 . . ?
C008 C3 H3A 109.5 . . ?
C008 C3 H3B 109.5 . . ?
C008 C3 H3C 109.5 . . ?
H3A C3 H3B 109.5 . . ?
H3A C3 H3C 109.5 . . ?
H3B C3 H3C 109.5 . . ?
C007 C7 H7A 109.5 . . ?
C007 C7 H7B 109.5 . . ?
C007 C7 H7C 109.5 . . ?
H7A C7 H7B 109.5 . . ?
H7A C7 H7C 109.5 . . ?
H7B C7 H7C 109.5 . . ?
C009 C8 H8A 109.5 . . ?
C009 C8 H8B 109.5 . . ?
C009 C8 H8C 109.5 . . ?
H8A C8 H8B 109.5 . . ?
H8A C8 H8C 109.5 . . ?
H8B C8 H8C 109.5 . . ?
H9A C9 H9B 105.5 . . ?
O6 C9 H9A 104.2 . . ?
O6 C9 H9B 104.2 . . ?
O6 C9 C14 132(2) . . ?
C14 C9 H9A 104.2 . . ?
C14 C9 H9B 104.2 . . ?
H10A C10 H10B 105.7 . . ?
C12 C10 H10A 104.6 . . ?
C12 C10 H10B 104.6 . . ?
O6 C10 H10A 104.6 . . ?
O6 C10 H10B 104.6 . . ?
O6 C10 C12 131(2) . . ?
C12 O5 C14 135(2) . 3_574 ?
C10 C12 H12A 107.2 . . ?
C10 C12 H12B 107.2 . . ?
O5 C12 C10 120(2) . . ?
O5 C12 H12A 107.2 . . ?
O5 C12 H12B 107.2 . . ?
H12A C12 H12B 106.9 . . ?
C9 O6 C10 136(2) . . ?
C9 C14 H14A 103.2 . . ?
C9 C14 H14B 103.2 . . ?
O5 C14 C9 136(2) 3_574 . ?
O5 C14 H14A 103.2 3_574 . ?
O5 C14 H14B 103.2 3_574 . ?
H14A C14 H14B 105.2 . . ?
H14C C14A H14D 107.4 . . ?
C9A C14A H14C 108.3 . . ?
C9A C14A H14D 108.3 . . ?
O5A C14A H14C 108.3 3_574 . ?
O5A C14A H14D 108.3 3_574 . ?
O5A C14A C9A 116(3) 3_574 . ?
C14A C9A H9AA 113.2 . . ?
C14A C9A H9AB 113.2 . . ?
H9AA C9A H9AB 110.5 . . ?
O6A C9A C14A 92.6(17) . . ?
O6A C9A H9AA 113.2 . . ?
O6A C9A H9AB 113.2 . . ?
C10A O6A C9A 119(2) . . ?
O6A C10A H10C 110.5 . . ?
O6A C10A H10D 110.5 . . ?
O6A C10A C12A 106(2) . . ?
H10C C10A H10D 108.7 . . ?
C12A C10A H10C 110.5 . . ?
C12A C10A H10D 110.5 . . ?
C10A C12A H12C 113.3 . . ?
C10A C12A H12D 113.3 . . ?
H12C C12A H12D 110.6 . . ?
O5A C12A C10A 91.8(18) . . ?
O5A C12A H12C 113.3 . . ?
O5A C12A H12D 113.3 . . ?
C12A O5A C14A 120.0(19) . 3_574 ?

loop_
_geom_bond_atom_site_label_1
_geom_bond_atom_site_label_2
_geom_bond_distance
_geom_bond_site_symmetry_2
_geom_bond_publ_flag
P001 O00B 1.528(7) . ?
P001 C00F 1.859(4) . ?
P001 O00L 1.525(6) . ?
P001 O2 1.584(11) . ?
P002 C00C 1.856(4) . ?
P002 O00I 1.531(7) . ?
P002 O00J 1.531(7) . ?
P002 O1 1.580(12) . ?
P003 C00G 1.863(4) . ?
P003 O00H 1.527(7) . ?
P003 O00K 1.527(6) . ?
P003 O3 1.592(11) . ?
C009 C004 1.3900 . ?
C009 C017 1.3900 . ?
C009 C8 1.549(7) . ?
C004 C011 1.3900 . ?
C004 C11 1.541(7) . ?
C011 C00Q 1.3900 . ?
C011 O00I 1.369(4) . ?
C00Q C014 1.3900 . ?
C00Q C015 1.553(8) . ?
C014 C017 1.3900 . ?
C014 C00Y 1.546(8) . ?
C017 O00K 1.369(5) . ?
C00A H00A 0.9500 . ?
C00A C016 1.3900 . ?
C00A C4 1.3900 . ?
C016 H016 0.9500 . ?
C016 C01C 1.3900 . ?
C01C H01C 0.9500 . ?
C01C C018 1.3900 . ?
C018 H018 0.9500 . ?
C018 C00C 1.3900 . ?
C00C C4 1.3900 . ?
C4 H4 0.9500 . ?
O00B C00U 1.370(5) . ?
C00D H00D 0.9500 . ?
C00D C013 1.3900 . ?
C00D C5 1.3900 . ?
C013 H013 0.9500 . ?
C013 C01B 1.3900 . ?
C01B H01B 0.9500 . ?
C01B C01A 1.3900 . ?
C01A H01A 0.9500 . ?
C01A C00G 1.3900 . ?
C00G C5 1.3900 . ?
C5 H5 0.9500 . ?
C00E H00E 0.9500 . ?
C00E C00T 1.3900 . ?
C00E C1 1.3900 . ?
C00T H00T 0.9500 . ?
C00T C01D 1.3900 . ?
C01D H01D 0.9500 . ?
C01D C019 1.3900 . ?
C019 H019 0.9500 . ?
C019 C00F 1.3900 . ?
C00F C1 1.3900 . ?
C1 H1 0.9500 . ?
O00H C00W 1.370(4) . ?
O00J C00X 1.367(5) . ?
O00L C012 1.375(5) . ?
C00R C00Z 1.3900 . ?
C00R C00W 1.3900 . ?
C00R C00Y 1.551(8) . ?
C00Z C012 1.3900 . ?
C00Z C010 1.544(8) . ?
C012 C007 1.3900 . ?
C007 C005 1.3900 . ?
C007 C7 1.557(7) . ?
C005 C00W 1.3900 . ?
C005 C2 1.549(7) . ?
C00X C008 1.3900 . ?
C00X C00V 1.3900 . ?
C008 C006 1.3900 . ?
C008 C3 1.558(7) . ?
C006 C00U 1.3900 . ?
C006 C6 1.543(7) . ?
C00U C00S 1.3900 . ?
C00S C00V 1.3900 . ?
C00S C010 1.545(8) . ?
C00V C015 1.537(8) . ?
C00Y H00B 0.9900 . ?
C00Y H00C 0.9900 . ?
C010 H01E 0.9900 . ?
C010 H01F 0.9900 . ?
C015 H01G 0.9900 . ?
C015 H01H 0.9900 . ?
C11 H11A 0.9800 . ?
C11 H11B 0.9800 . ?
C11 H11C 0.9800 . ?
C6 H6A 0.9800 . ?
C6 H6B 0.9800 . ?
C6 H6C 0.9800 . ?
C2 H2A 0.9800 . ?
C2 H2B 0.9800 . ?
C2 H2C 0.9800 . ?
C3 H3A 0.9800 . ?
C3 H3B 0.9800 . ?
C3 H3C 0.9800 . ?
C7 H7A 0.9800 . ?
C7 H7B 0.9800 . ?
C7 H7C 0.9800 . ?
C8 H8A 0.9800 . ?
C8 H8B 0.9800 . ?
C8 H8C 0.9800 . ?
C9 H9A 0.9900 . ?
C9 H9B 0.9900 . ?
C9 O6 1.353(17) . ?
C9 C14 1.446(13) . ?
C10 H10A 0.9900 . ?
C10 H10B 0.9900 . ?
C10 C12 1.488(14) . ?
C10 O6 1.370(17) . ?
O5 C12 1.359(17) . ?
O5 C14 1.372(18) 3_574 ?
C12 H12A 0.9900 . ?
C12 H12B 0.9900 . ?
C14 O5 1.372(18) 3_574 ?
C14 H14A 0.9900 . ?
C14 H14B 0.9900 . ?
C14A H14C 0.9900 . ?
C14A H14D 0.9900 . ?
C14A C9A 1.487(12) . ?
C14A O5A 1.36(2) 3_574 ?
C9A H9AA 0.9900 . ?
C9A H9AB 0.9900 . ?
C9A O6A 1.36(2) . ?
O6A C10A 1.36(2) . ?
C10A H10C 0.9900 . ?
C10A H10D 0.9900 . ?
C10A C12A 1.490(12) . ?
C12A H12C 0.9900 . ?
C12A H12D 0.9900 . ?
C12A O5A 1.35(2) . ?
O5A C14A 1.36(2) 3_574 ?

loop_
_geom_torsion_atom_site_label_1
_geom_torsion_atom_site_label_2
_geom_torsion_atom_site_label_3
_geom_torsion_atom_site_label_4
_geom_torsion
_geom_torsion_site_symmetry_1
_geom_torsion_site_symmetry_2
_geom_torsion_site_symmetry_3
_geom_torsion_site_symmetry_4
_geom_torsion_publ_flag
P001 O00B C00U C006 108.9(5) . . . . ?
P001 O00B C00U C00S -78.0(7) . . . . ?
P001 C00F C1 C00E -174.9(5) . . . . ?
P001 O00L C012 C00Z 75.5(7) . . . . ?
P001 O00L C012 C007 -109.4(5) . . . . ?
P002 C00C C4 C00A -174.7(4) . . . . ?
P002 O00J C00X C008 -109.7(5) . . . . ?
P002 O00J C00X C00V 76.0(7) . . . . ?
P003 C00G C5 C00D -174.7(4) . . . . ?
P003 O00H C00W C00R -77.8(7) . . . . ?
P003 O00H C00W C005 109.1(5) . . . . ?
C009 C004 C011 C00Q 0.0 . . . . ?
C009 C004 C011 O00I 173.3(6) . . . . ?
C009 C017 O00K P003 -109.7(5) . . . . ?
C004 C009 C017 C014 0.0 . . . . ?
C004 C009 C017 O00K -174.5(6) . . . . ?
C004 C011 C00Q C014 0.0 . . . . ?
C004 C011 C00Q C015 174.9(5) . . . . ?
C004 C011 O00I P002 108.9(5) . . . . ?
C011 C00Q C014 C017 0.0 . . . . ?
C011 C00Q C014 C00Y 173.8(6) . . . . ?
C011 C00Q C015 C00V 90.0(5) . . . . ?
C00Q C011 O00I P002 -77.9(7) . . . . ?
C00Q C014 C017 C009 0.0 . . . . ?
C00Q C014 C017 O00K 174.2(6) . . . . ?
C00Q C014 C00Y C00R 96.2(6) . . . . ?
C014 C00Q C015 C00V -95.2(6) . . . . ?
C014 C017 O00K P003 76.0(7) . . . . ?
C017 C009 C004 C011 0.0 . . . . ?
C017 C009 C004 C11 -172.0(6) . . . . ?
C017 C014 C00Y C00R -89.9(5) . . . . ?
C00A C016 C01C C018 0.0 . . . . ?
C016 C00A C4 C00C 0.0 . . . . ?
C016 C01C C018 C00C 0.0 . . . . ?
C01C C018 C00C P002 173.7(5) . . . . ?
C01C C018 C00C C4 0.0 . . . . ?
C018 C00C C4 C00A 0.0 . . . . ?
C00C P002 O00I C011 -145.3(5) . . . . ?
C00C P002 O00J C00X 145.6(5) . . . . ?
C4 C00A C016 C01C 0.0 . . . . ?
O00B P001 C00F C019 168.5(4) . . . . ?
O00B P001 C00F C1 -17.1(6) . . . . ?
O00B P001 O00L C012 -86.8(7) . . . . ?
O00B C00U C00S C00V -173.0(6) . . . . ?
O00B C00U C00S C010 1.6(6) . . . . ?
C00D C013 C01B C01A 0.0 . . . . ?
C013 C00D C5 C00G 0.0 . . . . ?
C013 C01B C01A C00G 0.0 . . . . ?
C01B C01A C00G P003 173.8(5) . . . . ?
C01B C01A C00G C5 0.0 . . . . ?
C01A C00G C5 C00D 0.0 . . . . ?
C00G P003 O00H C00W -145.8(5) . . . . ?
C00G P003 O00K C017 145.5(5) . . . . ?
C5 C00D C013 C01B 0.0 . . . . ?
C00E C00T C01D C019 0.0 . . . . ?
C00T C00E C1 C00F 0.0 . . . . ?
C00T C01D C019 C00F 0.0 . . . . ?
C01D C019 C00F P001 174.1(5) . . . . ?
C01D C019 C00F C1 0.0 . . . . ?
C019 C00F C1 C00E 0.0 . . . . ?
C00F P001 O00B C00U -145.7(5) . . . . ?
C00F P001 O00L C012 146.3(5) . . . . ?
C1 C00E C00T C01D 0.0 . . . . ?
O00H P003 C00G C01A 168.4(4) . . . . ?
O00H P003 C00G C5 -17.4(6) . . . . ?
O00H P003 O00K C017 -87.2(7) . . . . ?
O00I P002 C00C C018 168.5(4) . . . . ?
O00I P002 C00C C4 -17.4(6) . . . . ?
O00I P002 O00J C00X -87.1(7) . . . . ?
O00I C011 C00Q C014 -173.0(6) . . . . ?
O00I C011 C00Q C015 1.9(6) . . . . ?
O00J P002 C00C C018 -66.2(7) . . . . ?
O00J P002 C00C C4 107.9(5) . . . . ?
O00J P002 O00I C011 88.0(6) . . . . ?
O00J C00X C008 C006 -174.4(6) . . . . ?
O00J C00X C008 C3 5.5(6) . . . . ?
O00J C00X C00V C00S 174.2(6) . . . . ?
O00J C00X C00V C015 -0.5(6) . . . . ?
O00K P003 C00G C01A -66.3(7) . . . . ?
O00K P003 C00G C5 107.9(5) . . . . ?
O00K P003 O00H C00W 87.6(6) . . . . ?
O00L P001 O00B C00U 87.9(6) . . . . ?
O00L P001 C00F C019 -66.5(7) . . . . ?
O00L P001 C00F C1 107.9(5) . . . . ?
O00L C012 C007 C005 -175.2(5) . . . . ?
O00L C012 C007 C7 4.4(6) . . . . ?
C00R C00Z C012 O00L 175.0(6) . . . . ?
C00R C00Z C012 C007 0.0 . . . . ?
C00R C00Z C010 C00S 95.5(6) . . . . ?
C00Z C00R C00W O00H -172.9(6) . . . . ?
C00Z C00R C00W C005 0.0 . . . . ?
C00Z C00R C00Y C014 -96.1(6) . . . . ?
C00Z C012 C007 C005 0.0 . . . . ?
C00Z C012 C007 C7 179.6(6) . . . . ?
C012 C00Z C010 C00S -89.5(5) . . . . ?
C012 C007 C005 C00W 0.0 . . . . ?
C012 C007 C005 C2 -171.9(6) . . . . ?
C007 C005 C00W O00H 173.2(6) . . . . ?
C007 C005 C00W C00R 0.0 . . . . ?
C00W C00R C00Z C012 0.0 . . . . ?
C00W C00R C00Z C010 174.9(6) . . . . ?
C00W C00R C00Y C014 89.5(5) . . . . ?
C00X C008 C006 C00U 0.0 . . . . ?
C00X C008 C006 C6 -172.0(6) . . . . ?
C00X C00V C015 C00Q -90.1(5) . . . . ?
C008 C00X C00V C00S 0.0 . . . . ?
C008 C00X C00V C015 -174.6(5) . . . . ?
C008 C006 C00U O00B 173.3(5) . . . . ?
C008 C006 C00U C00S 0.0 . . . . ?
C006 C00U C00S C00V 0.0 . . . . ?
C006 C00U C00S C010 174.6(5) . . . . ?
C00U C00S C00V C00X 0.0 . . . . ?
C00U C00S C00V C015 174.3(6) . . . . ?
C00U C00S C010 C00Z 90.0(5) . . . . ?
C00S C00V C015 C00Q 95.4(6) . . . . ?
C00V C00X C008 C006 0.0 . . . . ?
C00V C00X C008 C3 179.9(5) . . . . ?
C00V C00S C010 C00Z -95.6(6) . . . . ?
C00Y C014 C017 C009 -174.1(5) . . . . ?
C00Y C014 C017 O00K 0.1(6) . . . . ?
C00Y C00R C00Z C012 -174.3(6) . . . . ?
C00Y C00R C00Z C010 0.6(7) . . . . ?
C00Y C00R C00W O00H 1.7(6) . . . . ?
C00Y C00R C00W C005 174.5(5) . . . . ?
C010 C00Z C012 O00L -0.2(6) . . . . ?
C010 C00Z C012 C007 -175.2(5) . . . . ?
C010 C00S C00V C00X -174.3(6) . . . . ?
C010 C00S C00V C015 0.0(7) . . . . ?
C015 C00Q C014 C017 -174.6(6) . . . . ?
C015 C00Q C014 C00Y -0.9(7) . . . . ?
C11 C004 C011 C00Q 172.2(6) . . . . ?
C11 C004 C011 O00I -14.6(6) . . . . ?
C6 C006 C00U O00B -14.6(6) . . . . ?
C6 C006 C00U C00S 172.2(6) . . . . ?
C2 C005 C00W O00H -14.7(6) . . . . ?
C2 C005 C00W C00R 172.1(6) . . . . ?
C3 C008 C006 C00U -179.9(6) . . . . ?
C3 C008 C006 C6 8.1(7) . . . . ?
C7 C007 C005 C00W -179.6(6) . . . . ?
C7 C007 C005 C2 8.4(7) . . . . ?
C8 C009 C004 C011 -180.0(6) . . . . ?
C8 C009 C004 C11 8.0(7) . . . . ?
C8 C009 C017 C014 180.0(6) . . . . ?
C8 C009 C017 O00K 5.5(6) . . . . ?
O2 P001 O00B C00U -38.5(7) . . . . ?
O2 P001 C00F C019 52.2(4) . . . . ?
O2 P001 C00F C1 -133.4(3) . . . . ?
O2 P001 O00L C012 38.2(8) . . . . ?
O1 P002 C00C C018 52.3(4) . . . . ?
O1 P002 C00C C4 -133.5(3) . . . . ?
O1 P002 O00I C011 -38.1(7) . . . . ?
O1 P002 O00J C00X 37.6(7) . . . . ?
O3 P003 C00G C01A 52.0(4) . . . . ?
O3 P003 C00G C5 -133.8(3) . . . . ?
O3 P003 O00H C00W -39.0(7) . . . . ?
O3 P003 O00K C017 38.2(7) . . . . ?
C12 C10 O6 C9 26(5) . . . . ?
O6 C9 C14 O5 15(5) . . . 3_574 ?
O6 C10 C12 O5 -118(3) . . . . ?
C14 C9 O6 C10 74(5) . . . . ?
C14 O5 C12 C10 13(4) 3_574 . . . ?
C14A C9A O6A C10A 102(2) . . . . ?
C9A O6A C10A C12A -66(2) . . . . ?
O6A C10A C12A O5A -110.6(19) . . . . ?
C10A C12A O5A C14A 74(3) . . . 3_574 ?
O5A C14A C9A O6A 68(2) 3_574 . . . ?
